data_2241114
loop_
_publ_author_name
'Louven, Kathrin'
'Quentin, Georgina'
'Strohmann, Carsten'

_publ_section_title
;
 Crystal structure of borated
 <i>N</i>,<i>N</i>,<i>N</i>',<i>N</i>'-tetramethyldiaminomethane
;
_journal_coeditor_code ZQ2234
_journal_issue 10
_journal_name_full 'Acta Crystallographica Section E'
_journal_page_first o743
_journal_page_last o744
_journal_paper_doi 10.1107/S2056989015016813
_journal_volume 71
_journal_year 2015
_chemical_formula_moiety 'C5 H17 B N2'
_chemical_formula_sum 'C5 H17 B N2'
_chemical_formula_weight 116.01
_chemical_name_systematic
;
{[(Dimethylamino)methyl]dimethylamine}trihydridoboron
;
_space_group_crystal_system triclinic
_space_group_IT_number 2
_space_group_name_Hall '-P 1'
_space_group_name_H-M_alt 'P -1'
_symmetry_space_group_name_Hall '-P 1'
_symmetry_space_group_name_H-M 'P -1'
_atom_sites_solution_hydrogens mixed
_atom_sites_solution_primary direct
_audit_creation_method
;
Olex2 1.2
(compiled 2014.11.20 svn.r3092 for OlexSys, GUI svn.r4949)
;
_cell_angle_alpha 69.602(10)
_cell_angle_beta 76.519(11)
_cell_angle_gamma 74.912(10)
_cell_formula_units_Z 2
_cell_length_a 6.0464(8)
_cell_length_b 7.6987(9)
_cell_length_c 9.5896(11)
_cell_measurement_reflns_used 1858
_cell_measurement_temperature 173(2)
_cell_measurement_theta_max 28.3
_cell_measurement_theta_min 3.0
_cell_volume 398.94(9)
_computing_cell_refinement
;
CrysAlisPro (Agilent, 2014)
;
_computing_data_collection
;
CrysAlisPro (Agilent, 2014)
;
_computing_data_reduction
;
CrysAlisPro (Agilent, 2014)
;
_computing_molecular_graphics
;
SHELXTL (Sheldrick, 2008)
;
_computing_publication_material
;
Olex2 (Dolomanov <i>et al.</i>,  2009)
;
_computing_structure_refinement
;
SHELXL96 (Sheldrick, 2008)
;
_computing_structure_solution
;
SHELXS96 (Sheldrick, 2008)
;
_diffrn_ambient_temperature 173.15
_diffrn_detector_area_resol_mean 16.0560
_diffrn_measured_fraction_theta_full 0.999
_diffrn_measured_fraction_theta_max 0.999
_diffrn_measurement_device 'four-circle diffractometer'
_diffrn_measurement_device_type 'AgilentXcalibur, Sapphire3'
_diffrn_measurement_method '\w scans'
_diffrn_radiation_monochromator graphite
_diffrn_radiation_type MoK\a
_diffrn_radiation_wavelength 0.71073
_diffrn_reflns_limit_h_max 7
_diffrn_reflns_limit_h_min -7
_diffrn_reflns_limit_k_max 9
_diffrn_reflns_limit_k_min -9
_diffrn_reflns_limit_l_max 12
_diffrn_reflns_limit_l_min -12
_diffrn_reflns_number 3232
_diffrn_reflns_theta_full 26.000
_diffrn_reflns_theta_max 26.995
_diffrn_reflns_theta_min 3.083
_exptl_absorpt_coefficient_mu 0.057
_exptl_absorpt_correction_T_max 1.000
_exptl_absorpt_correction_T_min 0.983
_exptl_absorpt_correction_type multi-scan
_exptl_absorpt_process_details
;
(CrysAlisPro; Agilent, 2014)
;
_exptl_crystal_colour 'clear light colourless'
_exptl_crystal_density_diffrn 0.966
_exptl_crystal_description block
_exptl_crystal_F_000 132
_exptl_crystal_size_max 0.2
_exptl_crystal_size_mid 0.15
_exptl_crystal_size_min 0.15
_refine_diff_density_max 0.176
_refine_diff_density_min -0.219
_refine_ls_extinction_method none
_refine_ls_goodness_of_fit_ref 0.874
_refine_ls_hydrogen_treatment mixed
_refine_ls_matrix_type full
_refine_ls_number_parameters 90
_refine_ls_number_reflns 3232
_refine_ls_number_restraints 0
_refine_ls_restrained_S_all 0.874
_refine_ls_R_factor_all 0.0769
_refine_ls_R_factor_gt 0.0409
_refine_ls_shift/su_max 0.001
_refine_ls_shift/su_mean 0.000
_refine_ls_structure_factor_coef Fsqd
_refine_ls_weighting_details 'w=1/[\s^2^(Fo^2^)+(0.0498P)^2^] where P=(Fo^2^+2Fc^2^)/3'
_refine_ls_weighting_scheme calc
_refine_ls_wR_factor_gt 0.0936
_refine_ls_wR_factor_ref 0.0993
_reflns_number_gt 1828
_reflns_number_total 3232
_reflns_threshold_expression 'I > 2\s(I)'
_cod_data_source_file zq2234sup1.cif
_cod_data_source_block I
_cod_original_cell_volume 398.95(9)
_cod_database_code 2241114
_shelx_space_group_comment
;
The symmetry employed for this shelxl refinement is uniquely defined
by the following loop, which should always be used as a source of
symmetry information in preference to the above space-group names.
They are only intended as comments.
;

loop_
_space_group_symop_operation_xyz
'x, y, z'
'-x, -y, -z'

loop_
_atom_site_type_symbol
_atom_site_label
_atom_site_fract_x
_atom_site_fract_y
_atom_site_fract_z
_atom_site_U_iso_or_equiv
_atom_site_adp_type
_atom_site_calc_flag
_atom_site_occupancy
N N1 0.17275(18) 0.17659(15) 0.69988(12) 0.0182(3) Uani d 1
C C3 0.2336(2) -0.00477(18) 0.82279(15) 0.0214(3) Uani d 1
H H3A 0.2756 0.0246 0.9048 0.026 Uiso calc 1
H H3B 0.0951 -0.0634 0.8648 0.026 Uiso calc 1
N N2 0.42225(19) -0.13895(16) 0.77307(13) 0.0226(3) Uani d 1
C C2 0.1062(3) 0.1356(2) 0.57701(16) 0.0274(4) Uani d 1
H H2A 0.2389 0.0568 0.5326 0.041 Uiso calc 1
H H2B 0.0591 0.2545 0.4995 0.041 Uiso calc 1
H H2C -0.0233 0.0685 0.6177 0.041 Uiso calc 1
C C1 0.3751(2) 0.2702(2) 0.63738(18) 0.0293(4) Uani d 1
H H1A 0.4230 0.2959 0.7179 0.044 Uiso calc 1
H H1B 0.3328 0.3894 0.5589 0.044 Uiso calc 1
H H1C 0.5036 0.1873 0.5939 0.044 Uiso calc 1
C C5 0.3510(3) -0.3102(2) 0.78120(19) 0.0340(4) Uani d 1
H H5A 0.2924 -0.3745 0.8861 0.051 Uiso calc 1
H H5B 0.4844 -0.3946 0.7432 0.051 Uiso calc 1
H H5C 0.2284 -0.2762 0.7197 0.051 Uiso calc 1
B B1 -0.0405(3) 0.3123(3) 0.7713(2) 0.0289(4) Uani d 1
C C4 0.6200(3) -0.1878(2) 0.85213(18) 0.0333(4) Uani d 1
H H4A 0.6693 -0.0721 0.8429 0.050 Uiso calc 1
H H4B 0.7483 -0.2698 0.8077 0.050 Uiso calc 1
H H4C 0.5749 -0.2542 0.9588 0.050 Uiso calc 1
H H1D -0.083(2) 0.4427(19) 0.6758(15) 0.032(4) Uiso d 1
H H1E -0.189(2) 0.2332(19) 0.8155(16) 0.034(4) Uiso d 1
H H1F 0.023(2) 0.3383(19) 0.8634(17) 0.036(4) Uiso d 1

loop_
_atom_site_aniso_label
_atom_site_aniso_U_11
_atom_site_aniso_U_22
_atom_site_aniso_U_33
_atom_site_aniso_U_12
_atom_site_aniso_U_13
_atom_site_aniso_U_23
N1 0.0196(6) 0.0158(6) 0.0184(6) -0.0027(5) -0.0032(5) -0.0047(5)
C3 0.0245(8) 0.0191(7) 0.0183(7) -0.0020(6) -0.0041(6) -0.0041(6)
N2 0.0222(7) 0.0187(6) 0.0260(7) -0.0015(5) -0.0044(5) -0.0072(5)
C2 0.0311(9) 0.0279(9) 0.0229(8) 0.0000(7) -0.0093(7) -0.0081(7)
C1 0.0259(9) 0.0240(8) 0.0347(9) -0.0071(7) 0.0007(7) -0.0066(7)
C5 0.0367(10) 0.0230(8) 0.0421(10) -0.0019(7) -0.0055(8) -0.0131(8)
B1 0.0284(10) 0.0236(9) 0.0273(10) 0.0026(8) -0.0018(8) -0.0063(8)
C4 0.0255(9) 0.0317(9) 0.0404(10) 0.0024(7) -0.0102(8) -0.0107(8)

loop_
_atom_type_symbol
_atom_type_description
_atom_type_scat_dispersion_real
_atom_type_scat_dispersion_imag
_atom_type_scat_source
C C 0.0033 0.0016 'International Tables Vol C Tables 4.2.6.8 and 6.1.1.4'
H H 0.0000 0.0000 'International Tables Vol C Tables 4.2.6.8 and 6.1.1.4'
B B 0.0013 0.0007 'International Tables Vol C Tables 4.2.6.8 and 6.1.1.4'
N N 0.0061 0.0033 'International Tables Vol C Tables 4.2.6.8 and 6.1.1.4'

loop_
_geom_angle_atom_site_label_1
_geom_angle_atom_site_label_2
_geom_angle_atom_site_label_3
_geom_angle
C3 N1 B1 108.16(10)
C2 N1 C3 109.62(10)
C2 N1 B1 110.43(11)
C1 N1 C3 110.11(10)
C1 N1 C2 108.59(10)
C1 N1 B1 109.93(12)
N1 C3 H3A 108.8
N1 C3 H3B 108.8
H3A C3 H3B 107.7
N2 C3 N1 113.61(10)
N2 C3 H3A 108.8
N2 C3 H3B 108.8
C3 N2 C5 112.85(12)
C3 N2 C4 112.82(11)
C4 N2 C5 110.31(11)
N1 C2 H2A 109.5
N1 C2 H2B 109.5
N1 C2 H2C 109.5
H2A C2 H2B 109.5
H2A C2 H2C 109.5
H2B C2 H2C 109.5
N1 C1 H1A 109.5
N1 C1 H1B 109.5
N1 C1 H1C 109.5
H1A C1 H1B 109.5
H1A C1 H1C 109.5
H1B C1 H1C 109.5
N2 C5 H5A 109.5
N2 C5 H5B 109.5
N2 C5 H5C 109.5
H5A C5 H5B 109.5
H5A C5 H5C 109.5
H5B C5 H5C 109.5
N1 B1 H1D 105.7(7)
N1 B1 H1E 106.1(7)
N1 B1 H1F 106.4(7)
H1D B1 H1E 111.1(10)
H1D B1 H1F 113.7(10)
H1E B1 H1F 113.2(10)
N2 C4 H4A 109.5
N2 C4 H4B 109.5
N2 C4 H4C 109.5
H4A C4 H4B 109.5
H4A C4 H4C 109.5
H4B C4 H4C 109.5

loop_
_geom_bond_atom_site_label_1
_geom_bond_atom_site_label_2
_geom_bond_distance
N1 C3 1.5039(16)
N1 C2 1.4818(17)
N1 C1 1.4806(17)
N1 B1 1.615(2)
C3 H3A 0.9900
C3 H3B 0.9900
C3 N2 1.4393(17)
N2 C5 1.4622(18)
N2 C4 1.4612(18)
C2 H2A 0.9800
C2 H2B 0.9800
C2 H2C 0.9800
C1 H1A 0.9800
C1 H1B 0.9800
C1 H1C 0.9800
C5 H5A 0.9800
C5 H5B 0.9800
C5 H5C 0.9800
B1 H1D 1.117(13)
B1 H1E 1.131(14)
B1 H1F 1.137(14)
C4 H4A 0.9800
C4 H4B 0.9800
C4 H4C 0.9800

loop_
_geom_torsion_atom_site_label_1
_geom_torsion_atom_site_label_2
_geom_torsion_atom_site_label_3
_geom_torsion_atom_site_label_4
_geom_torsion
N1 C3 N2 C5 -114.53(13)
N1 C3 N2 C4 119.61(12)
C2 N1 C3 N2 59.36(14)
C1 N1 C3 N2 -60.04(14)
B1 N1 C3 N2 179.82(13)

_cod_database_fobs_code 2241114
